data_1100025
loop_
_publ_author_name
'Shi, N.'
'Ma, Z.'
'Peng, Z.'

_publ_section_title
;
 The Crystal Structure of Carbocernaite
;
_journal_issue 1
_journal_name_full 'Chinese Science Bulletin'
_journal_page_first 76
_journal_page_last 80
_journal_volume 27
_journal_year 1982
_chemical_formula_sum 'C2 Ca O6 Sr'
_chemical_name_mineral Carbocernaite
_chemical_name_systematic 'Strontium calcium carbonate'
_space_group_IT_number 26
_symmetry_cell_setting orthorhombic
_symmetry_Int_Tables_number 26
_symmetry_space_group_name_Hall 'P 2c -2'
_symmetry_space_group_name_H-M 'P m c 21'
_cell_angle_alpha 90
_cell_angle_beta 90
_cell_angle_gamma 90
_cell_formula_units_Z 2
_cell_length_a 5.214(3)
_cell_length_b 6.430(3)
_cell_length_c 7.301(12)
_cell_volume 244.8
_exptl_crystal_density_meas 3.53
_cod_database_code 1100025

loop_
_symmetry_equiv_pos_as_xyz
x,y,z
-x,y,z
-x,-y,1/2+z
x,-y,1/2+z

loop_
_atom_site_label
_atom_site_type_symbol
_atom_site_symmetry_multiplicity
_atom_site_Wyckoff_symbol
_atom_site_fract_x
_atom_site_fract_y
_atom_site_fract_z
_atom_site_occupancy
_atom_site_attached_hydrogens
_atom_site_calc_flag
Sr1 Sr2+ 2 a 0. 0.1168(4) 0.2555(11) 1. 0 d
Ca1 Ca2+ 2 b 0.5 0.4844(14) 0.5495(10) 1. 0 d
O1 O2- 4 c 0.2097(26) 0.4907(24) 0.2951(20) 1. 0 d
O2 O2- 4 c 0.2850(33) 0.1288(27) 0.5452(23) 1. 0 d
O3 O2- 2 a 0. 0.2313(43) 0.9204(41) 1. 0 d
O4 O2- 2 b 0.5 0.1433(41) 0.1462(36) 1. 0 d
C1 C4+ 2 a 0. 0.4176(40) 0.8436(38) 1. 0 d
C2 C4+ 2 b 0.5 0.0343(49) 0.5782(45) 1. 0 d

loop_
_atom_type_symbol
_atom_type_oxidation_number
Sr2+ 2.000
Ca2+ 2.000
O2- -2.000
C4+ 4.000
